data_2225839
loop_
_publ_author_name
'Chakibe, Imane'
'Zerzouf, Abdelfettah'
'Essassi, El Mokhtar'
'Reichelt, Martin'
'Reuter, Hans'

_publ_section_title
;
 (<i>E</i>)-4-(2,3-Dihydro-1,3-benzothiazol-2-ylidene)-3-methyl-1-phenyl-1<i>H</i>-pyrazol-5(4<i>H</i>)-one
;
_journal_coeditor_code FK2016
_journal_issue 5
_journal_name_full 'Acta Crystallographica Section E'
_journal_page_first o1096
_journal_paper_doi 10.1107/S1600536810013176
_journal_volume 66
_journal_year 2010
_chemical_formula_iupac 'C17 H13 N3 O S'
_chemical_formula_moiety 'C17 H13 N3 O S'
_chemical_formula_sum 'C17 H13 N3 O S'
_chemical_formula_weight 307.36
_chemical_name_systematic
;
(<i>E</i>)-4-(2,3-Dihydro-1,3-benzothiazol-2-ylidene)-3-methyl-1-phenyl-
1<i>H</i>-pyrazol-5(4<i>H</i>)-one
;
_space_group_IT_number 15
_symmetry_cell_setting monoclinic
_symmetry_space_group_name_Hall '-C 2yc'
_symmetry_space_group_name_H-M 'C 1 2/c 1'
_atom_sites_solution_hydrogens difmap
_atom_sites_solution_primary direct
_atom_sites_solution_secondary difmap
_audit_creation_method SHELXL-97
_cell_angle_alpha 90.00
_cell_angle_beta 97.4660(10)
_cell_angle_gamma 90.00
_cell_formula_units_Z 8
_cell_length_a 27.0144(8)
_cell_length_b 7.4021(2)
_cell_length_c 14.0523(4)
_cell_measurement_reflns_used 9789
_cell_measurement_temperature 100(2)
_cell_measurement_theta_max 30.61
_cell_measurement_theta_min 2.92
_cell_volume 2786.12(14)
_computing_cell_refinement 'SAINT (Bruker, 2007)'
_computing_data_collection 'APEX2 (Bruker, 2008)'
_computing_data_reduction 'SAINT (Bruker, 2008)'
_computing_molecular_graphics 'DIAMOND (Brandenburg, 2006)'
_computing_publication_material 'SHELXTL (Sheldrick, 2008)'
_computing_structure_refinement 'SHELXL97 (Sheldrick, 2008)'
_computing_structure_solution 'SHELXS97 (Sheldrick, 2008)'
_diffrn_ambient_temperature 100(2)
_diffrn_measured_fraction_theta_full 0.999
_diffrn_measured_fraction_theta_max 0.999
_diffrn_measurement_device_type 'Bruker APEXII with a CCD detector'
_diffrn_measurement_method '\f and \w scans'
_diffrn_radiation_monochromator graphite
_diffrn_radiation_source 'fine-focus sealed tube'
_diffrn_radiation_type MoK\a
_diffrn_radiation_wavelength 0.71073
_diffrn_reflns_av_R_equivalents 0.0406
_diffrn_reflns_av_sigmaI/netI 0.0160
_diffrn_reflns_limit_h_max 35
_diffrn_reflns_limit_h_min -35
_diffrn_reflns_limit_k_max 9
_diffrn_reflns_limit_k_min -9
_diffrn_reflns_limit_l_max 18
_diffrn_reflns_limit_l_min -18
_diffrn_reflns_number 57380
_diffrn_reflns_theta_full 28.00
_diffrn_reflns_theta_max 28.00
_diffrn_reflns_theta_min 2.85
_exptl_absorpt_coefficient_mu 0.237
_exptl_absorpt_correction_T_max 0.956
_exptl_absorpt_correction_T_min 0.875
_exptl_absorpt_correction_type multi-scan
_exptl_absorpt_process_details '(SADABS; Bruker, 2008)'
_exptl_crystal_colour red
_exptl_crystal_density_diffrn 1.466
_exptl_crystal_density_method 'not measured'
_exptl_crystal_description prism
_exptl_crystal_F_000 1280
_exptl_crystal_size_max 0.402
_exptl_crystal_size_mid 0.278
_exptl_crystal_size_min 0.202
_refine_diff_density_max 0.372
_refine_diff_density_min -0.262
_refine_ls_extinction_method none
_refine_ls_goodness_of_fit_ref 1.050
_refine_ls_hydrogen_treatment constr
_refine_ls_matrix_type full
_refine_ls_number_parameters 203
_refine_ls_number_reflns 3359
_refine_ls_number_restraints 0
_refine_ls_restrained_S_all 1.050
_refine_ls_R_factor_all 0.0373
_refine_ls_R_factor_gt 0.0299
_refine_ls_shift/su_max 0.001
_refine_ls_shift/su_mean 0.000
_refine_ls_structure_factor_coef Fsqd
_refine_ls_weighting_details 'calc w=1/[\s^2^(Fo^2^)+(0.0331P)^2^+3.8168P] where P=(Fo^2^+2Fc^2^)/3'
_refine_ls_weighting_scheme calc
_refine_ls_wR_factor_gt 0.0747
_refine_ls_wR_factor_ref 0.0821
_reflns_number_gt 2928
_reflns_number_total 3359
_reflns_threshold_expression I>2\s(I)
_cod_data_source_file fk2016.cif
_cod_data_source_block I
_cod_original_sg_symbol_H-M 'C 2/c'
_cod_database_code 2225839
_cod_database_fobs_code 2225839

loop_
_symmetry_equiv_pos_as_xyz
'x, y, z'
'-x, y, -z+1/2'
'x+1/2, y+1/2, z'
'-x+1/2, y+1/2, -z+1/2'
'-x, -y, -z'
'x, -y, z-1/2'
'-x+1/2, -y+1/2, -z'
'x+1/2, -y+1/2, z-1/2'

loop_
_atom_site_type_symbol
_atom_site_label
_atom_site_fract_x
_atom_site_fract_y
_atom_site_fract_z
_atom_site_U_iso_or_equiv
_atom_site_adp_type
_atom_site_calc_flag
_atom_site_refinement_flags
_atom_site_occupancy
_atom_site_disorder_assembly
_atom_site_disorder_group
S S1 1.059848(12) 0.17433(4) 1.08323(2) 0.01678(9) Uani d . 1 . .
C C2 1.02064(5) 0.21310(17) 0.97688(9) 0.0151(2) Uani d . 1 . .
N N3 1.04276(4) 0.16259(14) 0.90040(7) 0.0160(2) Uani d . 1 . .
H H3 1.0281 0.1754 0.8411 0.0247(19) Uiso calc R 1 . .
C C4 1.12040(5) 0.02162(18) 0.85676(10) 0.0198(3) Uani d . 1 . .
H H4 1.1098 0.0244 0.7896 0.0247(19) Uiso calc R 1 . .
C C5 1.16636(5) -0.04948(19) 0.89339(11) 0.0235(3) Uani d . 1 . .
H H5 1.1876 -0.0965 0.8506 0.0247(19) Uiso calc R 1 . .
C C6 1.18205(5) -0.05341(19) 0.99209(11) 0.0250(3) Uani d . 1 . .
H H6 1.2138 -0.1025 1.0152 0.0247(19) Uiso calc R 1 . .
C C7 1.15201(5) 0.01318(19) 1.05696(10) 0.0222(3) Uani d . 1 . .
H H7 1.1626 0.0104 1.1241 0.0247(19) Uiso calc R 1 . .
C C8 1.10583(5) 0.08405(17) 1.02029(9) 0.0174(2) Uani d . 1 . .
C C9 1.09021(5) 0.08893(17) 0.92167(9) 0.0167(2) Uani d . 1 . .
N N11 0.89806(4) 0.38442(15) 0.90615(7) 0.0151(2) Uani d . 1 . .
N N12 0.90079(4) 0.40940(15) 1.00569(7) 0.0167(2) Uani d . 1 . .
C C13 0.94462(5) 0.34924(16) 1.04238(9) 0.0157(2) Uani d . 1 . .
C C14 0.97279(5) 0.28461(17) 0.96994(8) 0.0150(2) Uani d . 1 . .
C C15 0.94124(5) 0.30754(16) 0.87995(9) 0.0147(2) Uani d . 1 . .
O O15 0.94948(3) 0.26778(13) 0.79710(6) 0.01790(19) Uani d . 1 . .
C C16 0.95996(5) 0.35330(18) 1.14808(9) 0.0194(3) Uani d . 1 . .
H H16A 0.9322 0.3982 1.1800 0.030(3) Uiso calc R 1 . .
H H16B 0.9888 0.4333 1.1628 0.030(3) Uiso calc R 1 . .
H H16C 0.9689 0.2310 1.1710 0.030(3) Uiso calc R 1 . .
C C21 0.85536(5) 0.45211(17) 0.84799(9) 0.0154(2) Uani d . 1 . .
C C22 0.81913(5) 0.54324(19) 0.89193(9) 0.0201(3) Uani d . 1 . .
H H22 0.8227 0.5545 0.9598 0.027(2) Uiso calc R 1 . .
C C23 0.77785(5) 0.61730(19) 0.83640(10) 0.0219(3) Uani d . 1 . .
H H23 0.7534 0.6799 0.8666 0.027(2) Uiso calc R 1 . .
C C24 0.77185(5) 0.60084(19) 0.73731(10) 0.0224(3) Uani d . 1 . .
H H24 0.7436 0.6522 0.6995 0.027(2) Uiso calc R 1 . .
C C25 0.80761(5) 0.50843(19) 0.69414(10) 0.0225(3) Uani d . 1 . .
H H25 0.8035 0.4960 0.6263 0.027(2) Uiso calc R 1 . .
C C26 0.84937(5) 0.43350(18) 0.74838(9) 0.0186(3) Uani d . 1 . .
H H26 0.8736 0.3703 0.7179 0.027(2) Uiso calc R 1 . .

loop_
_atom_site_aniso_label
_atom_site_aniso_U_11
_atom_site_aniso_U_22
_atom_site_aniso_U_33
_atom_site_aniso_U_12
_atom_site_aniso_U_13
_atom_site_aniso_U_23
S1 0.01820(16) 0.01755(16) 0.01406(15) 0.00014(12) 0.00009(11) 0.00048(11)
C2 0.0180(6) 0.0128(5) 0.0142(5) -0.0027(4) 0.0010(4) 0.0002(4)
N3 0.0175(5) 0.0166(5) 0.0138(5) 0.0006(4) 0.0019(4) 0.0002(4)
C4 0.0221(6) 0.0161(6) 0.0222(6) -0.0004(5) 0.0062(5) 0.0012(5)
C5 0.0213(7) 0.0184(6) 0.0322(7) 0.0009(5) 0.0090(5) 0.0006(5)
C6 0.0175(6) 0.0221(7) 0.0348(8) 0.0030(5) 0.0009(5) 0.0030(6)
C7 0.0211(6) 0.0196(6) 0.0248(7) -0.0003(5) -0.0013(5) 0.0025(5)
C8 0.0175(6) 0.0142(6) 0.0206(6) -0.0015(5) 0.0026(5) 0.0007(5)
C9 0.0168(6) 0.0133(6) 0.0200(6) -0.0014(5) 0.0024(5) 0.0019(5)
N11 0.0169(5) 0.0162(5) 0.0123(5) 0.0007(4) 0.0025(4) -0.0001(4)
N12 0.0204(5) 0.0177(5) 0.0122(5) 0.0000(4) 0.0026(4) -0.0010(4)
C13 0.0192(6) 0.0132(6) 0.0150(6) -0.0018(5) 0.0031(5) -0.0006(4)
C14 0.0177(6) 0.0138(6) 0.0135(5) -0.0016(5) 0.0016(4) -0.0003(4)
C15 0.0157(6) 0.0129(5) 0.0157(6) -0.0021(4) 0.0024(4) 0.0004(4)
O15 0.0188(4) 0.0220(5) 0.0132(4) 0.0011(4) 0.0034(3) -0.0014(3)
C16 0.0227(6) 0.0208(6) 0.0146(6) -0.0001(5) 0.0017(5) -0.0014(5)
C21 0.0153(6) 0.0131(5) 0.0176(6) -0.0027(5) 0.0015(4) 0.0014(4)
C22 0.0197(6) 0.0226(7) 0.0182(6) 0.0011(5) 0.0037(5) -0.0001(5)
C23 0.0175(6) 0.0212(6) 0.0275(7) 0.0011(5) 0.0050(5) 0.0003(5)
C24 0.0177(6) 0.0209(7) 0.0271(7) -0.0007(5) -0.0021(5) 0.0038(5)
C25 0.0238(7) 0.0245(7) 0.0183(6) -0.0010(5) -0.0008(5) 0.0009(5)
C26 0.0195(6) 0.0186(6) 0.0178(6) -0.0004(5) 0.0025(5) -0.0003(5)

loop_
_atom_type_symbol
_atom_type_description
_atom_type_scat_dispersion_real
_atom_type_scat_dispersion_imag
_atom_type_scat_source
C C 0.0033 0.0016 'International Tables Vol C Tables 4.2.6.8 and 6.1.1.4'
H H 0.0000 0.0000 'International Tables Vol C Tables 4.2.6.8 and 6.1.1.4'
N N 0.0061 0.0033 'International Tables Vol C Tables 4.2.6.8 and 6.1.1.4'
O O 0.0106 0.0060 'International Tables Vol C Tables 4.2.6.8 and 6.1.1.4'
S S 0.1246 0.1234 'International Tables Vol C Tables 4.2.6.8 and 6.1.1.4'

loop_
_geom_angle_atom_site_label_1
_geom_angle_atom_site_label_2
_geom_angle_atom_site_label_3
_geom_angle_site_symmetry_1
_geom_angle_site_symmetry_3
_geom_angle
_geom_angle_publ_flag
C2 S1 C8 . . 91.25(6) ?
N3 C2 C14 . . 123.68(11) ?
N3 C2 S1 . . 110.81(9) ?
C14 C2 S1 . . 125.50(10) ?
C2 N3 C9 . . 115.43(10) ?
C2 N3 H3 . . 122.3 ?
C9 N3 H3 . . 122.3 ?
C5 C4 C9 . . 117.76(12) ?
C5 C4 H4 . . 121.1 ?
C9 C4 H4 . . 121.1 ?
C4 C5 C6 . . 121.25(13) ?
C4 C5 H5 . . 119.4 ?
C6 C5 H5 . . 119.4 ?
C7 C6 C5 . . 121.13(13) ?
C7 C6 H6 . . 119.4 ?
C5 C6 H6 . . 119.4 ?
C6 C7 C8 . . 117.66(13) ?
C6 C7 H7 . . 121.2 ?
C8 C7 H7 . . 121.2 ?
C7 C8 C9 . . 121.27(12) ?
C7 C8 S1 . . 128.27(11) ?
C9 C8 S1 . . 110.45(10) ?
N3 C9 C4 . . 127.02(12) ?
N3 C9 C8 . . 112.04(11) ?
C4 C9 C8 . . 120.93(12) ?
C15 N11 N12 . . 112.38(10) ?
C15 N11 C21 . . 129.86(10) ?
N12 N11 C21 . . 117.51(10) ?
C13 N12 N11 . . 106.02(10) ?
N12 C13 C14 . . 111.83(11) ?
N12 C13 C16 . . 120.47(11) ?
C14 C13 C16 . . 127.71(12) ?
C2 C14 C13 . . 130.85(12) ?
C2 C14 C15 . . 123.10(11) ?
C13 C14 C15 . . 106.05(11) ?
O15 C15 N11 . . 126.94(11) ?
O15 C15 C14 . . 129.34(12) ?
N11 C15 C14 . . 103.72(10) ?
C13 C16 H16A . . 109.5 ?
C13 C16 H16B . . 109.5 ?
H16A C16 H16B . . 109.5 ?
C13 C16 H16C . . 109.5 ?
H16A C16 H16C . . 109.5 ?
H16B C16 H16C . . 109.5 ?
C26 C21 C22 . . 119.65(12) ?
C26 C21 N11 . . 121.59(11) ?
C22 C21 N11 . . 118.74(11) ?
C23 C22 C21 . . 120.00(12) ?
C23 C22 H22 . . 120.0 ?
C21 C22 H22 . . 120.0 ?
C24 C23 C22 . . 120.70(13) ?
C24 C23 H23 . . 119.7 ?
C22 C23 H23 . . 119.7 ?
C23 C24 C25 . . 119.07(12) ?
C23 C24 H24 . . 120.5 ?
C25 C24 H24 . . 120.5 ?
C24 C25 C26 . . 121.21(12) ?
C24 C25 H25 . . 119.4 ?
C26 C25 H25 . . 119.4 ?
C25 C26 C21 . . 119.36(12) ?
C25 C26 H26 . . 120.3 ?
C21 C26 H26 . . 120.3 ?

loop_
_geom_bond_atom_site_label_1
_geom_bond_atom_site_label_2
_geom_bond_site_symmetry_2
_geom_bond_distance
_geom_bond_publ_flag
S1 C2 . 1.7397(13) ?
S1 C8 . 1.7485(13) ?
C2 N3 . 1.3488(16) ?
C2 C14 . 1.3883(18) ?
N3 C9 . 1.3892(16) ?
N3 H3 . 0.8800 ?
C4 C5 . 1.3845(19) ?
C4 C9 . 1.3924(18) ?
C4 H4 . 0.9500 ?
C5 C6 . 1.397(2) ?
C5 H5 . 0.9500 ?
C6 C7 . 1.387(2) ?
C6 H6 . 0.9500 ?
C7 C8 . 1.3892(18) ?
C7 H7 . 0.9500 ?
C8 C9 . 1.3956(17) ?
N11 C15 . 1.3896(16) ?
N11 N12 . 1.4034(14) ?
N11 C21 . 1.4158(16) ?
N12 C13 . 1.3067(16) ?
C13 C14 . 1.4303(17) ?
C13 C16 . 1.4896(17) ?
C14 C15 . 1.4402(16) ?
C15 O15 . 1.2486(15) ?
C16 H16A . 0.9800 ?
C16 H16B . 0.9800 ?
C16 H16C . 0.9800 ?
C21 C26 . 1.3949(17) ?
C21 C22 . 1.3969(18) ?
C22 C23 . 1.3882(19) ?
C22 H22 . 0.9500 ?
C23 C24 . 1.3861(19) ?
C23 H23 . 0.9500 ?
C24 C25 . 1.386(2) ?
C24 H24 . 0.9500 ?
C25 C26 . 1.3921(18) ?
C25 H25 . 0.9500 ?
C26 H26 . 0.9500 ?

loop_
_geom_hbond_atom_site_label_D
_geom_hbond_atom_site_label_H
_geom_hbond_atom_site_label_A
_geom_hbond_site_symmetry_A
_geom_hbond_distance_DH
_geom_hbond_distance_HA
_geom_hbond_distance_DA
_geom_hbond_angle_DHA
N3 H3 O15 . 0.88 2.24 2.8483(14) 125.9
N3 H3 O15 2_756 0.88 2.22 2.9161(13) 136.4

loop_
_cod_related_entry_id
_cod_related_entry_database
_cod_related_entry_code
1 ChemSpider 30656070
